data_7064277
loop_
_publ_author_name
'Zhang, Simiao'
'Deng, Jianbin'
'Wang, Junqi'
'Lv, Bingzhen'
'Weng, Peixu'
'Wang, Yong'
'Wan, Xiaobing'

_publ_section_title
;
 Substrate-initiated radical relay: redox-neutral iodo/bromo
 sulfoximination of alkynes
;
_journal_issue 7
_journal_name_full 'New Journal of Chemistry'
_journal_page_first 3267
_journal_page_last 3274
_journal_paper_doi 10.1039/D5NJ04903B
_journal_volume 50
_journal_year 2026
_chemical_formula_moiety 'C25 H25 Br I N O3 S2'
_chemical_formula_sum 'C25 H25 Br I N O3 S2'
_chemical_formula_weight 658.39
_space_group_crystal_system triclinic
_space_group_IT_number 2
_space_group_name_Hall '-P 1'
_space_group_name_H-M_alt 'P -1'
_atom_sites_solution_hydrogens geom
_audit_creation_date 2025-03-18
_audit_creation_method
;
Olex2 1.5
(compiled 2025.03.04 svn.red2d20d0 for OlexSys, GUI svn.r7188)
;
_audit_update_record
;
2025-03-18 deposited with the CCDC.	2026-01-21 downloaded from the CCDC.
;
_cell_angle_alpha 64.302(2)
_cell_angle_beta 81.405(2)
_cell_angle_gamma 77.696(2)
_cell_formula_units_Z 2
_cell_length_a 7.0173(4)
_cell_length_b 14.2130(10)
_cell_length_c 15.1454(10)
_cell_measurement_reflns_used 3905
_cell_measurement_temperature 296.90
_cell_measurement_theta_max 24.674
_cell_measurement_theta_min 2.616
_cell_volume 1327.09(15)
_computing_cell_refinement 'SAINT V8.40B (?, 2016)'
_computing_data_reduction 'SAINT V8.40B (?, 2016)'
_computing_molecular_graphics 'Olex2 1.5 (Dolomanov et al., 2009)'
_computing_publication_material 'Olex2 1.5 (Dolomanov et al., 2009)'
_computing_structure_refinement 'SHELXL 2019/3 (Sheldrick, 2015)'
_computing_structure_solution 'SHELXT 2018/2 (Sheldrick, 2018)'
_diffrn_ambient_temperature 296.90
_diffrn_measured_fraction_theta_full 0.991
_diffrn_measured_fraction_theta_max 0.991
_diffrn_measurement_device_type 'CCD area detector'
_diffrn_measurement_method 'phi and omega scans'
_diffrn_radiation_type MoK\a
_diffrn_radiation_wavelength 0.71073
_diffrn_reflns_av_R_equivalents 0.0553
_diffrn_reflns_av_unetI/netI 0.0456
_diffrn_reflns_Laue_measured_fraction_full 0.991
_diffrn_reflns_Laue_measured_fraction_max 0.991
_diffrn_reflns_limit_h_max 8
_diffrn_reflns_limit_h_min -7
_diffrn_reflns_limit_k_max 16
_diffrn_reflns_limit_k_min -16
_diffrn_reflns_limit_l_max 18
_diffrn_reflns_limit_l_min -18
_diffrn_reflns_number 20091
_diffrn_reflns_point_group_measured_fraction_full 0.991
_diffrn_reflns_point_group_measured_fraction_max 0.991
_diffrn_reflns_theta_full 25.027
_diffrn_reflns_theta_max 25.027
_diffrn_reflns_theta_min 2.616
_diffrn_source_current 1.4
_diffrn_source_power 0.07
_diffrn_source_voltage 50.0
_exptl_absorpt_coefficient_mu 2.896
_exptl_absorpt_correction_T_max 0.0551
_exptl_absorpt_correction_T_min 0.0245
_exptl_absorpt_correction_type multi-scan
_exptl_absorpt_process_details
;
SADABS-2016/2 (Bruker,2016/2) was used for absorption correction.
wR2(int) was 0.0986 before and 0.0570 after correction.
The Ratio of minimum to maximum transmission is 0.4446.
The \l/2 correction factor is Not present.
;
_exptl_crystal_colour colourless
_exptl_crystal_colour_primary colourless
_exptl_crystal_density_diffrn 1.648
_exptl_crystal_description block
_exptl_crystal_F_000 652
_exptl_crystal_size_max 0.1
_exptl_crystal_size_mid 0.1
_exptl_crystal_size_min 0.1
_refine_diff_density_max 0.647
_refine_diff_density_min -0.454
_refine_diff_density_rms 0.068
_refine_ls_extinction_method none
_refine_ls_goodness_of_fit_ref 1.033
_refine_ls_hydrogen_treatment constr
_refine_ls_matrix_type full
_refine_ls_number_parameters 302
_refine_ls_number_reflns 4640
_refine_ls_number_restraints 0
_refine_ls_restrained_S_all 1.033
_refine_ls_R_factor_all 0.0587
_refine_ls_R_factor_gt 0.0416
_refine_ls_shift/su_max 0.001
_refine_ls_shift/su_mean 0.000
_refine_ls_structure_factor_coef Fsqd
_refine_ls_weighting_details 'w=1/[\s^2^(Fo^2^)+(0.0373P)^2^+1.2622P] where P=(Fo^2^+2Fc^2^)/3'
_refine_ls_weighting_scheme calc
_refine_ls_wR_factor_gt 0.0916
_refine_ls_wR_factor_ref 0.1016
_reflns_Friedel_coverage 0.000
_reflns_number_gt 3518
_reflns_number_total 4640
_reflns_threshold_expression 'I > 2\s(I)'
_cod_data_source_file d5nj04903b2.cif
_cod_data_source_block mo_wzt_20250317_a
_cod_database_code 7064277
_shelx_shelxl_version_number 2019/3
_shelx_space_group_comment
;
The symmetry employed for this shelxl refinement is uniquely defined
by the following loop, which should always be used as a source of
symmetry information in preference to the above space-group names.
They are only intended as comments.
;
_shelx_estimated_absorpt_t_max 0.761
_shelx_estimated_absorpt_t_min 0.761
_olex2_refinement_description
;
1. Fixed Uiso
 At 1.2 times of:
  All C(H) groups
 At 1.5 times of:
  All C(H,H,H) groups
2.a Aromatic/amide H refined with riding coordinates:
 C00A(H00A), C00E(H00E), C00F(H00F), C00G(H00G), C00H(H00H), C00J(H00J),
 C00K(H00K), C00L(H00L), C00M(H00M), C00O(H00O), C00P(H00P), C00Q(H00Q),
 C00S(H00S)
2.b Idealised Me refined as rotating group:
 C00U(H00B,H00C,H00D), C00V(H00I,H00N,H00R), C00W(H00T,H00U,H00V), C00X(H00W,
 H00X,H00Y)
;
_olex2_submission_special_instructions 'No special instructions were received'

loop_
_space_group_symop_operation_xyz
'x, y, z'
'-x, -y, -z'

loop_
_atom_site_label
_atom_site_type_symbol
_atom_site_fract_x
_atom_site_fract_y
_atom_site_fract_z
_atom_site_U_iso_or_equiv
_atom_site_adp_type
_atom_site_occupancy
_atom_site_site_symmetry_order
_atom_site_calc_flag
_atom_site_refinement_flags_posn
_atom_site_refinement_flags_adp
_atom_site_refinement_flags_occupancy
_atom_site_disorder_assembly
_atom_site_disorder_group
I001 I 0.24384(5) 0.63606(3) 0.33572(3) 0.06857(15) Uani 1 1 d . . . . .
Br02 Br 0.00717(11) 0.04975(6) 0.31977(5) 0.0953(2) Uani 1 1 d . . . . .
S003 S 0.37591(16) 0.27199(9) 0.52524(9) 0.0492(3) Uani 1 1 d . . . . .
S004 S 0.26152(17) 0.14591(9) 0.71715(9) 0.0531(3) Uani 1 1 d . . . . .
O005 O 0.5834(4) 0.2468(3) 0.5158(2) 0.0597(8) Uani 1 1 d . . . . .
O006 O 0.3718(5) 0.0611(2) 0.6948(3) 0.0677(9) Uani 1 1 d . . . . .
O007 O 0.0609(5) 0.1414(3) 0.7501(3) 0.0710(10) Uani 1 1 d . . . . .
N008 N 0.2668(6) 0.2596(3) 0.6249(3) 0.0536(9) Uani 1 1 d . . . . .
C009 C 0.2755(6) 0.2065(3) 0.4712(3) 0.0468(10) Uani 1 1 d . . . . .
C00A C 0.2869(7) 0.4097(4) 0.4590(4) 0.0554(11) Uani 1 1 d . . . . .
H00A H 0.163227 0.435849 0.479100 0.066 Uiso 1 1 calc R U . . .
C00B C 0.3768(7) 0.1586(3) 0.8059(3) 0.0508(11) Uani 1 1 d . . . . .
C00C C 0.3782(7) 0.4768(3) 0.3857(3) 0.0546(12) Uani 1 1 d . . . . .
C00D C 0.5604(7) 0.4552(3) 0.3278(3) 0.0547(11) Uani 1 1 d . . . . .
C00E C 0.3966(7) 0.1462(4) 0.4283(4) 0.0599(12) Uani 1 1 d . . . . .
H00E H 0.531435 0.137722 0.429324 0.072 Uiso 1 1 calc R U . . .
C00F C 0.0752(6) 0.2187(4) 0.4724(4) 0.0580(12) Uani 1 1 d . . . . .
H00F H -0.005422 0.258114 0.503303 0.070 Uiso 1 1 calc R U . . .
C00G C 0.5627(7) 0.1085(4) 0.8289(4) 0.0613(12) Uani 1 1 d . . . . .
H00G H 0.629974 0.065507 0.798404 0.074 Uiso 1 1 calc R U . . .
C00H C 0.3180(7) 0.0983(4) 0.3838(4) 0.0644(13) Uani 1 1 d . . . . .
H00H H 0.398252 0.057105 0.354620 0.077 Uiso 1 1 calc R U . . .
C00I C 0.5596(8) 0.1864(4) 0.9421(3) 0.0623(13) Uani 1 1 d . . . . .
C00J C -0.0038(7) 0.1714(4) 0.4270(4) 0.0640(13) Uani 1 1 d . . . . .
H00J H -0.138571 0.179300 0.425894 0.077 Uiso 1 1 calc R U . . .
C00K C 0.5676(8) 0.3921(4) 0.2790(4) 0.0689(14) Uani 1 1 d . . . . .
H00K H 0.459534 0.361424 0.284060 0.083 Uiso 1 1 calc R U . . .
C00L C 0.2818(8) 0.2241(5) 0.8485(4) 0.0759(16) Uani 1 1 d . . . . .
H00L H 0.155930 0.259792 0.831888 0.091 Uiso 1 1 calc R U . . .
C00M C 0.6512(8) 0.1214(4) 0.8974(4) 0.0687(14) Uani 1 1 d . . . . .
H00M H 0.776751 0.085068 0.913754 0.082 Uiso 1 1 calc R U . . .
C00N C 0.1197(8) 0.1127(4) 0.3834(4) 0.0612(13) Uani 1 1 d . . . . .
C00O C 0.7231(8) 0.5000(4) 0.3182(4) 0.0697(14) Uani 1 1 d . . . . .
H00O H 0.721036 0.544491 0.348808 0.084 Uiso 1 1 calc R U . . .
C00P C 0.7319(9) 0.3738(5) 0.2228(4) 0.0794(16) Uani 1 1 d . . . . .
H00P H 0.732552 0.331703 0.189786 0.095 Uiso 1 1 calc R U . . .
C00Q C 0.3721(9) 0.2376(5) 0.9163(4) 0.0834(17) Uani 1 1 d . . . . .
H00Q H 0.305163 0.282070 0.945249 0.100 Uiso 1 1 calc R U . . .
C00R C 0.8947(8) 0.4165(5) 0.2147(4) 0.0742(15) Uani 1 1 d . . . . .
C00S C 0.8881(8) 0.4792(5) 0.2635(5) 0.0774(16) Uani 1 1 d . . . . .
H00S H 0.997563 0.508302 0.259473 0.093 Uiso 1 1 calc R U . . .
C00T C 0.6573(10) 0.2067(5) 1.0143(4) 0.0864(19) Uani 1 1 d . . . . .
C00U C 0.5233(11) 0.1908(5) 1.1076(4) 0.099(2) Uani 1 1 d . . . . .
H00B H 0.404210 0.240877 1.091228 0.148 Uiso 1 1 calc R U . . .
H00C H 0.587772 0.201369 1.153426 0.148 Uiso 1 1 calc R U . . .
H00D H 0.493867 0.120187 1.136684 0.148 Uiso 1 1 calc R U . . .
C00V C 1.0770(10) 0.3942(6) 0.1537(5) 0.111(2) Uani 1 1 d . . . . .
H00I H 1.175935 0.345693 0.196622 0.167 Uiso 1 1 calc R U . . .
H00N H 1.124574 0.459176 0.112732 0.167 Uiso 1 1 calc R U . . .
H00R H 1.045529 0.363678 0.113386 0.167 Uiso 1 1 calc R U . . .
C00W C 0.8507(11) 0.1314(7) 1.0457(5) 0.120(3) Uani 1 1 d . . . . .
H00T H 0.827308 0.059601 1.076408 0.179 Uiso 1 1 calc R U . . .
H00U H 0.906189 0.146637 1.091260 0.179 Uiso 1 1 calc R U . . .
H00V H 0.939712 0.140768 0.988961 0.179 Uiso 1 1 calc R U . . .
C00X C 0.6975(15) 0.3214(6) 0.9637(5) 0.146(4) Uani 1 1 d . . . . .
H00W H 0.769611 0.332585 0.901867 0.219 Uiso 1 1 calc R U . . .
H00X H 0.772217 0.333557 1.004788 0.219 Uiso 1 1 calc R U . . .
H00Y H 0.575674 0.369600 0.952827 0.219 Uiso 1 1 calc R U . . .

loop_
_atom_site_aniso_label
_atom_site_aniso_U_11
_atom_site_aniso_U_22
_atom_site_aniso_U_33
_atom_site_aniso_U_23
_atom_site_aniso_U_13
_atom_site_aniso_U_12
I001 0.0844(3) 0.0477(2) 0.0708(3) -0.02323(17) -0.00413(18) -0.00896(16)
Br02 0.1217(5) 0.0992(5) 0.0936(5) -0.0529(4) -0.0266(4) -0.0349(4)
S003 0.0489(6) 0.0485(6) 0.0533(7) -0.0245(5) -0.0033(5) -0.0074(5)
S004 0.0595(7) 0.0481(6) 0.0530(7) -0.0212(5) -0.0039(6) -0.0107(5)
O005 0.0485(17) 0.067(2) 0.070(2) -0.0339(18) -0.0066(16) -0.0084(15)
O006 0.089(2) 0.0501(19) 0.069(2) -0.0316(17) -0.0123(19) -0.0024(17)
O007 0.064(2) 0.077(2) 0.072(2) -0.027(2) 0.0013(18) -0.0259(18)
N008 0.064(2) 0.050(2) 0.048(2) -0.0235(18) -0.0017(18) -0.0052(18)
C009 0.048(2) 0.049(2) 0.047(3) -0.023(2) -0.002(2) -0.0087(19)
C00A 0.055(3) 0.053(3) 0.062(3) -0.028(2) -0.006(2) -0.005(2)
C00B 0.058(3) 0.047(2) 0.049(3) -0.021(2) -0.002(2) -0.012(2)
C00C 0.072(3) 0.044(2) 0.050(3) -0.017(2) -0.011(2) -0.016(2)
C00D 0.063(3) 0.047(2) 0.053(3) -0.019(2) -0.005(2) -0.012(2)
C00E 0.046(3) 0.071(3) 0.075(4) -0.045(3) -0.006(2) -0.001(2)
C00F 0.046(3) 0.065(3) 0.068(3) -0.035(3) -0.001(2) -0.006(2)
C00G 0.062(3) 0.061(3) 0.064(3) -0.031(3) -0.001(3) -0.008(2)
C00H 0.064(3) 0.070(3) 0.072(4) -0.045(3) -0.004(3) -0.004(3)
C00I 0.081(4) 0.062(3) 0.040(3) -0.014(2) -0.004(3) -0.023(3)
C00J 0.048(3) 0.079(3) 0.076(4) -0.039(3) -0.008(2) -0.012(2)
C00K 0.071(3) 0.080(4) 0.071(4) -0.042(3) 0.009(3) -0.030(3)
C00L 0.067(3) 0.090(4) 0.077(4) -0.048(3) -0.007(3) 0.005(3)
C00M 0.062(3) 0.071(3) 0.073(4) -0.029(3) -0.009(3) -0.008(3)
C00N 0.075(3) 0.056(3) 0.063(3) -0.028(3) -0.012(3) -0.019(2)
C00O 0.070(3) 0.072(3) 0.083(4) -0.043(3) -0.002(3) -0.021(3)
C00P 0.093(4) 0.089(4) 0.077(4) -0.052(3) 0.002(3) -0.025(3)
C00Q 0.098(4) 0.095(4) 0.076(4) -0.059(4) -0.003(3) -0.002(4)
C00R 0.066(3) 0.079(4) 0.070(4) -0.029(3) 0.004(3) -0.009(3)
C00S 0.064(3) 0.084(4) 0.091(4) -0.040(4) -0.003(3) -0.019(3)
C00T 0.120(5) 0.093(4) 0.058(4) -0.029(3) -0.006(4) -0.049(4)
C00U 0.140(6) 0.105(5) 0.063(4) -0.041(4) -0.002(4) -0.037(4)
C00V 0.097(5) 0.129(6) 0.110(6) -0.061(5) 0.022(4) -0.020(4)
C00W 0.114(6) 0.175(8) 0.086(5) -0.056(5) -0.029(4) -0.040(6)
C00X 0.257(11) 0.130(7) 0.080(5) -0.031(5) -0.018(6) -0.113(7)

loop_
_atom_type_symbol
_atom_type_description
_atom_type_scat_dispersion_real
_atom_type_scat_dispersion_imag
_atom_type_scat_source
C C 0.0033 0.0016 'International Tables Vol C Tables 4.2.6.8 and 6.1.1.4'
H H 0.0000 0.0000 'International Tables Vol C Tables 4.2.6.8 and 6.1.1.4'
Br Br -0.2901 2.4595 'International Tables Vol C Tables 4.2.6.8 and 6.1.1.4'
I I -0.4742 1.8119 'International Tables Vol C Tables 4.2.6.8 and 6.1.1.4'
N N 0.0061 0.0033 'International Tables Vol C Tables 4.2.6.8 and 6.1.1.4'
O O 0.0106 0.0060 'International Tables Vol C Tables 4.2.6.8 and 6.1.1.4'
S S 0.1246 0.1234 'International Tables Vol C Tables 4.2.6.8 and 6.1.1.4'

loop_
_geom_angle_atom_site_label_1
_geom_angle_atom_site_label_2
_geom_angle_atom_site_label_3
_geom_angle
_geom_angle_site_symmetry_1
_geom_angle_site_symmetry_3
_geom_angle_publ_flag
O005 S003 N008 121.4(2) . . ?
O005 S003 C009 108.20(19) . . ?
O005 S003 C00A 112.7(2) . . ?
N008 S003 C009 110.7(2) . . ?
N008 S003 C00A 97.2(2) . . ?
C009 S003 C00A 105.4(2) . . ?
O006 S004 N008 111.8(2) . . ?
O006 S004 C00B 109.5(2) . . ?
O007 S004 O006 117.8(2) . . ?
O007 S004 N008 106.4(2) . . ?
O007 S004 C00B 107.8(2) . . ?
N008 S004 C00B 102.3(2) . . ?
S003 N008 S004 122.9(2) . . ?
C00E C009 S003 120.1(3) . . ?
C00E C009 C00F 121.3(4) . . ?
C00F C009 S003 118.6(3) . . ?
S003 C00A H00A 116.9 . . ?
C00C C00A S003 126.2(4) . . ?
C00C C00A H00A 116.9 . . ?
C00G C00B S004 121.1(4) . . ?
C00L C00B S004 119.2(4) . . ?
C00L C00B C00G 119.6(5) . . ?
C00A C00C I001 116.0(4) . . ?
C00A C00C C00D 128.6(4) . . ?
C00D C00C I001 115.3(3) . . ?
C00K C00D C00C 120.1(4) . . ?
C00K C00D C00O 117.9(5) . . ?
C00O C00D C00C 122.0(4) . . ?
C009 C00E H00E 120.0 . . ?
C00H C00E C009 119.9(4) . . ?
C00H C00E H00E 120.0 . . ?
C009 C00F H00F 120.6 . . ?
C009 C00F C00J 118.8(4) . . ?
C00J C00F H00F 120.6 . . ?
C00B C00G H00G 120.0 . . ?
C00B C00G C00M 120.0(5) . . ?
C00M C00G H00G 120.0 . . ?
C00E C00H H00H 120.8 . . ?
C00N C00H C00E 118.4(5) . . ?
C00N C00H H00H 120.8 . . ?
C00M C00I C00Q 116.8(5) . . ?
C00M C00I C00T 123.2(5) . . ?
C00Q C00I C00T 119.9(5) . . ?
C00F C00J H00J 120.5 . . ?
C00N C00J C00F 118.9(4) . . ?
C00N C00J H00J 120.5 . . ?
C00D C00K H00K 119.5 . . ?
C00P C00K C00D 121.1(5) . . ?
C00P C00K H00K 119.5 . . ?
C00B C00L H00L 120.0 . . ?
C00B C00L C00Q 120.1(5) . . ?
C00Q C00L H00L 120.0 . . ?
C00G C00M H00M 119.0 . . ?
C00I C00M C00G 122.0(5) . . ?
C00I C00M H00M 119.0 . . ?
C00H C00N Br02 119.3(4) . . ?
C00H C00N C00J 122.6(4) . . ?
C00J C00N Br02 118.1(4) . . ?
C00D C00O H00O 119.8 . . ?
C00S C00O C00D 120.5(5) . . ?
C00S C00O H00O 119.8 . . ?
C00K C00P H00P 119.5 . . ?
C00R C00P C00K 121.0(5) . . ?
C00R C00P H00P 119.5 . . ?
C00I C00Q H00Q 119.2 . . ?
C00L C00Q C00I 121.5(5) . . ?
C00L C00Q H00Q 119.2 . . ?
C00P C00R C00S 118.0(5) . . ?
C00P C00R C00V 120.6(6) . . ?
C00S C00R C00V 121.4(6) . . ?
C00O C00S H00S 119.2 . . ?
C00R C00S C00O 121.5(5) . . ?
C00R C00S H00S 119.3 . . ?
C00I C00T C00U 110.1(5) . . ?
C00I C00T C00W 112.4(5) . . ?
C00I C00T C00X 108.0(5) . . ?
C00U C00T C00X 110.2(6) . . ?
C00W C00T C00U 107.3(5) . . ?
C00W C00T C00X 108.9(6) . . ?
C00T C00U H00B 109.5 . . ?
C00T C00U H00C 109.5 . . ?
C00T C00U H00D 109.5 . . ?
H00B C00U H00C 109.5 . . ?
H00B C00U H00D 109.5 . . ?
H00C C00U H00D 109.5 . . ?
C00R C00V H00I 109.5 . . ?
C00R C00V H00N 109.5 . . ?
C00R C00V H00R 109.5 . . ?
H00I C00V H00N 109.5 . . ?
H00I C00V H00R 109.5 . . ?
H00N C00V H00R 109.5 . . ?
C00T C00W H00T 109.5 . . ?
C00T C00W H00U 109.5 . . ?
C00T C00W H00V 109.5 . . ?
H00T C00W H00U 109.5 . . ?
H00T C00W H00V 109.5 . . ?
H00U C00W H00V 109.5 . . ?
C00T C00X H00W 109.5 . . ?
C00T C00X H00X 109.5 . . ?
C00T C00X H00Y 109.5 . . ?
H00W C00X H00X 109.5 . . ?
H00W C00X H00Y 109.5 . . ?
H00X C00X H00Y 109.5 . . ?

loop_
_geom_bond_atom_site_label_1
_geom_bond_atom_site_label_2
_geom_bond_distance
_geom_bond_site_symmetry_2
_geom_bond_publ_flag
I001 C00C 2.099(4) . ?
Br02 C00N 1.905(5) . ?
S003 O005 1.424(3) . ?
S003 N008 1.542(4) . ?
S003 C009 1.773(4) . ?
S003 C00A 1.786(5) . ?
S004 O006 1.430(3) . ?
S004 O007 1.427(3) . ?
S004 N008 1.617(4) . ?
S004 C00B 1.758(5) . ?
C009 C00E 1.375(6) . ?
C009 C00F 1.377(6) . ?
C00A H00A 0.9300 . ?
C00A C00C 1.297(6) . ?
C00B C00G 1.362(6) . ?
C00B C00L 1.362(6) . ?
C00C C00D 1.492(7) . ?
C00D C00K 1.378(6) . ?
C00D C00O 1.382(7) . ?
C00E H00E 0.9300 . ?
C00E C00H 1.374(6) . ?
C00F H00F 0.9300 . ?
C00F C00J 1.381(6) . ?
C00G H00G 0.9300 . ?
C00G C00M 1.380(7) . ?
C00H H00H 0.9300 . ?
C00H C00N 1.363(7) . ?
C00I C00M 1.373(7) . ?
C00I C00Q 1.383(8) . ?
C00I C00T 1.527(7) . ?
C00J H00J 0.9300 . ?
C00J C00N 1.372(7) . ?
C00K H00K 0.9300 . ?
C00K C00P 1.376(7) . ?
C00L H00L 0.9300 . ?
C00L C00Q 1.382(8) . ?
C00M H00M 0.9300 . ?
C00O H00O 0.9300 . ?
C00O C00S 1.376(7) . ?
C00P H00P 0.9300 . ?
C00P C00R 1.371(8) . ?
C00Q H00Q 0.9300 . ?
C00R C00S 1.373(8) . ?
C00R C00V 1.523(8) . ?
C00S H00S 0.9300 . ?
C00T C00U 1.533(8) . ?
C00T C00W 1.531(10) . ?
C00T C00X 1.540(9) . ?
C00U H00B 0.9600 . ?
C00U H00C 0.9600 . ?
C00U H00D 0.9600 . ?
C00V H00I 0.9600 . ?
C00V H00N 0.9600 . ?
C00V H00R 0.9600 . ?
C00W H00T 0.9600 . ?
C00W H00U 0.9600 . ?
C00W H00V 0.9600 . ?
C00X H00W 0.9600 . ?
C00X H00X 0.9600 . ?
C00X H00Y 0.9600 . ?

loop_
_geom_torsion_atom_site_label_1
_geom_torsion_atom_site_label_2
_geom_torsion_atom_site_label_3
_geom_torsion_atom_site_label_4
_geom_torsion
_geom_torsion_site_symmetry_1
_geom_torsion_site_symmetry_2
_geom_torsion_site_symmetry_3
_geom_torsion_site_symmetry_4
_geom_torsion_publ_flag
I001 C00C C00D C00K -117.0(4) . . . . ?
I001 C00C C00D C00O 60.5(6) . . . . ?
S003 C009 C00E C00H -177.9(4) . . . . ?
S003 C009 C00F C00J 177.4(4) . . . . ?
S003 C00A C00C I001 -173.2(2) . . . . ?
S003 C00A C00C C00D 10.9(8) . . . . ?
S004 C00B C00G C00M 178.7(4) . . . . ?
S004 C00B C00L C00Q -178.2(5) . . . . ?
O005 S003 N008 S004 -66.2(3) . . . . ?
O005 S003 C009 C00E -1.3(4) . . . . ?
O005 S003 C009 C00F 179.5(4) . . . . ?
O005 S003 C00A C00C 21.7(5) . . . . ?
O006 S004 N008 S003 1.1(4) . . . . ?
O006 S004 C00B C00G 13.0(5) . . . . ?
O006 S004 C00B C00L -170.4(4) . . . . ?
O007 S004 N008 S003 -128.9(3) . . . . ?
O007 S004 C00B C00G 142.3(4) . . . . ?
O007 S004 C00B C00L -41.0(5) . . . . ?
N008 S003 C009 C00E -136.5(4) . . . . ?
N008 S003 C009 C00F 44.3(4) . . . . ?
N008 S003 C00A C00C 150.1(4) . . . . ?
N008 S004 C00B C00G -105.7(4) . . . . ?
N008 S004 C00B C00L 70.9(5) . . . . ?
C009 S003 N008 S004 62.1(3) . . . . ?
C009 S003 C00A C00C -96.1(5) . . . . ?
C009 C00E C00H C00N 0.2(8) . . . . ?
C009 C00F C00J C00N 0.9(8) . . . . ?
C00A S003 N008 S004 171.6(3) . . . . ?
C00A S003 C009 C00E 119.5(4) . . . . ?
C00A S003 C009 C00F -59.7(4) . . . . ?
C00A C00C C00D C00K 58.9(7) . . . . ?
C00A C00C C00D C00O -123.6(6) . . . . ?
C00B S004 N008 S003 118.1(3) . . . . ?
C00B C00G C00M C00I -1.9(8) . . . . ?
C00B C00L C00Q C00I 0.5(9) . . . . ?
C00C C00D C00K C00P 178.0(5) . . . . ?
C00C C00D C00O C00S -179.3(5) . . . . ?
C00D C00K C00P C00R 0.9(9) . . . . ?
C00D C00O C00S C00R 2.0(9) . . . . ?
C00E C009 C00F C00J -1.8(7) . . . . ?
C00E C00H C00N Br02 178.6(4) . . . . ?
C00E C00H C00N C00J -1.1(8) . . . . ?
C00F C009 C00E C00H 1.3(8) . . . . ?
C00F C00J C00N Br02 -179.2(4) . . . . ?
C00F C00J C00N C00H 0.5(8) . . . . ?
C00G C00B C00L C00Q -1.5(8) . . . . ?
C00K C00D C00O C00S -1.8(8) . . . . ?
C00K C00P C00R C00S -0.7(9) . . . . ?
C00K C00P C00R C00V 178.9(6) . . . . ?
C00L C00B C00G C00M 2.1(8) . . . . ?
C00M C00I C00Q C00L -0.2(9) . . . . ?
C00M C00I C00T C00U -130.4(6) . . . . ?
C00M C00I C00T C00W -10.9(8) . . . . ?
C00M C00I C00T C00X 109.2(7) . . . . ?
C00O C00D C00K C00P 0.4(8) . . . . ?
C00P C00R C00S C00O -0.7(9) . . . . ?
C00Q C00I C00M C00G 0.9(8) . . . . ?
C00Q C00I C00T C00U 52.0(7) . . . . ?
C00Q C00I C00T C00W 171.5(6) . . . . ?
C00Q C00I C00T C00X -68.4(8) . . . . ?
C00T C00I C00M C00G -176.8(5) . . . . ?
C00T C00I C00Q C00L 177.6(5) . . . . ?
C00V C00R C00S C00O 179.6(6) . . . . ?
